data_9017180
loop_
_publ_author_name
'Antao, S. M.'

_publ_section_title
;
 Is near-endmember birefringent grossular non-cubic?
 New evidence from synchrotron diffraction
 Note: sample 1, Quebec-b phase-1
;
_journal_name_full 'The Canadian Mineralogist'
_journal_page_first 771
_journal_page_last 784
_journal_volume 51
_journal_year 2013
_chemical_compound_source 'Jeffrey mine, Asbestos, Canada'
_chemical_formula_sum 'Al1.953 Ca2.922 Fe0.1 Mg0.003 Mn0.048 O12 Si2.955 Ti0.02'
_chemical_name_mineral Grossular
_space_group_IT_number 230
_space_group_name_Hall '-I 4bd 2c 3'
_space_group_name_H-M_alt 'I a -3 d'
_symmetry_space_group_name_H-M 'I a -3 d'
_cell_angle_alpha 90
_cell_angle_beta 90
_cell_angle_gamma 90
_cell_length_a 11.85140
_cell_length_b 11.85140
_cell_length_c 11.85140
_cell_formula_units_Z 8
_cell_volume 1664.596
_database_code_amcsd 0020173
_exptl_crystal_density_diffrn 3.623
_cod_data_source_file inputs/fixed/downloads/07/07392.cif
_cod_data_source_block 07392
_cod_original_cell_volume 1664.597
_cod_original_formula_sum 'Ca2.922 Mn.048 Fe.1 Mg.003 Al1.953 Ti.02 Si2.955 O12'
_cod_database_code 9017180

loop_
_space_group_symop_operation_xyz
x,y,z
1/2+x,1/2+y,1/2+z
z,1/2-x,1/2+y
1/2+z,-x,+y
-y,1/2+z,1/2-x
1/2-y,+z,-x
x,1/2-y,1/2+z
1/2+x,-y,+z
-z,1/2+x,1/2-y
1/2-z,+x,-y
y,1/2-z,1/2+x
1/2+y,-z,+x
-x,1/2+y,1/2-z
1/2-x,+y,-z
3/4+x,1/4-z,3/4-y
1/4+x,3/4-z,1/4-y
3/4-z,1/4+y,3/4+x
1/4-z,3/4+y,1/4+x
3/4+y,1/4-x,3/4-z
1/4+y,3/4-x,1/4-z
3/4-x,1/4+z,3/4+y
1/4-x,3/4+z,1/4+y
3/4+z,1/4-y,3/4-x
1/4+z,3/4-y,1/4-x
3/4-y,1/4+x,3/4+z
1/4-y,3/4+x,1/4+z
1/4+x,1/4+z,1/4+y
3/4+x,3/4+z,3/4+y
1/4-z,1/4-y,1/4-x
3/4-z,3/4-y,3/4-x
1/4+y,1/4+x,1/4+z
3/4+y,3/4+x,3/4+z
1/4-x,1/4-z,1/4-y
3/4-x,3/4-z,3/4-y
1/4+z,1/4+y,1/4+x
3/4+z,3/4+y,3/4+x
1/4-y,1/4-x,1/4-z
3/4-y,3/4-x,3/4-z
1/2+z,x,1/2-y
+z,1/2+x,-y
1/2-y,-z,1/2+x
-y,1/2-z,+x
1/2+x,y,1/2-z
+x,1/2+y,-z
1/2-z,-x,1/2+y
-z,1/2-x,+y
1/2+y,z,1/2-x
+y,1/2+z,-x
1/2-x,-y,1/2+z
-x,1/2-y,+z
1/2-z,1/2+x,y
-z,+x,1/2+y
1/2+y,1/2-z,-x
+y,-z,1/2-x
1/2-x,1/2+y,z
-x,+y,1/2+z
1/2+z,1/2-x,-y
+z,-x,1/2-y
1/2-y,1/2+z,x
-y,+z,1/2+x
1/2+x,1/2-y,-z
+x,-y,1/2-z
3/4-x,3/4+z,1/4-y
1/4-x,1/4+z,3/4-y
3/4+z,3/4-y,1/4+x
1/4+z,1/4-y,3/4+x
3/4-y,3/4+x,1/4-z
1/4-y,1/4+x,3/4-z
3/4+x,3/4-z,1/4+y
1/4+x,1/4-z,3/4+y
3/4-z,3/4+y,1/4-x
1/4-z,1/4+y,3/4-x
3/4+y,3/4-x,1/4+z
1/4+y,1/4-x,3/4+z
1/4-x,3/4-z,3/4+y
3/4-x,1/4-z,1/4+y
1/4+z,3/4+y,3/4-x
3/4+z,1/4+y,1/4-x
1/4-y,3/4-x,3/4+z
3/4-y,1/4-x,1/4+z
1/4+x,3/4+z,3/4-y
3/4+x,1/4+z,1/4-y
1/4-z,3/4-y,3/4+x
3/4-z,1/4-y,1/4+x
1/4+y,3/4+x,3/4-z
3/4+y,1/4+x,1/4-z
-z,-x,-y
1/2-z,1/2-x,1/2-y
y,z,x
1/2+y,1/2+z,1/2+x
-x,-y,-z
1/2-x,1/2-y,1/2-z
z,x,y
1/2+z,1/2+x,1/2+y
-y,-z,-x
1/2-y,1/2-z,1/2-x

loop_
_atom_site_label
_atom_site_fract_x
_atom_site_fract_y
_atom_site_fract_z
_atom_site_occupancy
_atom_site_U_iso_or_equiv
CaX 0.00000 0.25000 0.12500 0.97400 0.00471
MnX 0.00000 0.25000 0.12500 0.01600 0.00471
FeX 0.00000 0.25000 0.12500 0.00200 0.00471
MgX 0.00000 0.25000 0.12500 0.00100 0.00471
AlY 0.00000 0.00000 0.00000 0.95400 0.00346
FeY 0.00000 0.00000 0.00000 0.04700 0.00346
TiY 0.00000 0.00000 0.00000 0.01000 0.00346
SiZ 0.37500 0.00000 0.25000 0.98500 0.00230
AlZ 0.37500 0.00000 0.25000 0.01500 0.00230
O 0.03786 0.04563 0.65139 1.00000 0.00810

loop_
_cod_related_entry_id
_cod_related_entry_database
_cod_related_entry_code
1 AMCSD 0020173
